data_2240189
loop_
_publ_author_name
'Hennings, Erik'
'Schmidt, Horst'
'Voigt, Wolfgang'

_publ_section_title
;
 Crystal structure of iron(III) perchlorate nonahydrate
;
_journal_coeditor_code PK2533
_journal_issue 12
_journal_name_full 'Acta Crystallographica Section E'
_journal_page_first 477
_journal_page_last 479
_journal_paper_doi 10.1107/S1600536814024295
_journal_volume 70
_journal_year 2014
_chemical_compound_source Synthetic
_chemical_formula_iupac '[Fe (H2 O)6] (Cl O4)3, 3H2 O'
_chemical_formula_moiety 'Fe H12 O6, 3(Cl O4), 3(H2 O)'
_chemical_formula_sum 'Cl3 Fe H18 O21'
_chemical_formula_weight 516.34
_chemical_name_common 'ferric perchlorate nonahydrate'
_chemical_name_systematic
;
Iron(III) perchlorate nonahydrate
;
_space_group_crystal_system trigonal
_space_group_IT_number 167
_space_group_name_Hall '-R 3 2"c'
_space_group_name_H-M_alt 'R -3 c :H'
_symmetry_space_group_name_Hall '-R 3 2"c'
_symmetry_space_group_name_H-M 'R -3 c :H'
_atom_sites_solution_hydrogens difmap
_audit_creation_method SHELXL-2012
_cell_angle_alpha 90
_cell_angle_beta 90
_cell_angle_gamma 120
_cell_formula_units_Z 6
_cell_length_a 16.1930(15)
_cell_length_b 16.1930(15)
_cell_length_c 11.2421(11)
_cell_measurement_reflns_used 47287
_cell_measurement_temperature 100
_cell_measurement_theta_max 29.65
_cell_measurement_theta_min 6.97
_cell_volume 2552.9(4)
_computing_cell_refinement
;
X-AREA (Stoe & Cie, 2009)
;
_computing_data_collection
;
X-AREA (Stoe & Cie, 2009)
;
_computing_data_reduction
;
X-RED (Stoe & Cie, 2009)
;
_computing_molecular_graphics
;
DIAMOND (Brandenburg, 2006)
;
_computing_publication_material
;
publCIF (Westrip, 2010)
;
_computing_structure_refinement
;
SHELXL2012 (Sheldrick, 2008)
;
_computing_structure_solution
;
SHELXS97 (Sheldrick, 2008)
;
_database_code_amcsd 0020743
_diffrn_ambient_temperature 100
_diffrn_detector_area_resol_mean 6.67
_diffrn_measured_fraction_theta_full 0.998
_diffrn_measured_fraction_theta_max 0.998
_diffrn_measurement_device_type 'STOE IPDS 2T'
_diffrn_measurement_method 'rotation method'
_diffrn_radiation_type MoK\a
_diffrn_radiation_wavelength 0.71073
_diffrn_reflns_av_R_equivalents 0.0747
_diffrn_reflns_limit_h_max 20
_diffrn_reflns_limit_h_min -20
_diffrn_reflns_limit_k_max 20
_diffrn_reflns_limit_k_min -20
_diffrn_reflns_limit_l_max 14
_diffrn_reflns_limit_l_min -14
_diffrn_reflns_number 8865
_diffrn_reflns_theta_full 25.242
_diffrn_reflns_theta_max 27.494
_diffrn_reflns_theta_min 2.516
_exptl_absorpt_coefficient_mu 1.461
_exptl_absorpt_correction_T_max 0.7554
_exptl_absorpt_correction_T_min 0.5305
_exptl_absorpt_correction_type integration
_exptl_absorpt_process_details
;
(Coppens, 1970)
;
_exptl_crystal_colour colorless
_exptl_crystal_density_diffrn 2.015
_exptl_crystal_description needle
_exptl_crystal_F_000 1578
_exptl_crystal_size_max 0.544
_exptl_crystal_size_mid 0.368
_exptl_crystal_size_min 0.192
_refine_diff_density_max 0.644
_refine_diff_density_min -0.800
_refine_ls_extinction_method none
_refine_ls_goodness_of_fit_ref 1.112
_refine_ls_hydrogen_treatment refall
_refine_ls_matrix_type full
_refine_ls_number_parameters 60
_refine_ls_number_reflns 658
_refine_ls_number_restraints 0
_refine_ls_restrained_S_all 1.112
_refine_ls_R_factor_all 0.0423
_refine_ls_R_factor_gt 0.0414
_refine_ls_shift/su_max 0.000
_refine_ls_shift/su_mean 0.000
_refine_ls_structure_factor_coef Fsqd
_refine_ls_weighting_details
;
 w=1/[\s^2^(Fo^2^)+(0.0269P)^2^+23.9134P]
 where P=(Fo^2^+2Fc^2^)/3
;
_refine_ls_weighting_scheme calc
_refine_ls_wR_factor_gt 0.0910
_refine_ls_wR_factor_ref 0.0916
_reflns_number_gt 641
_reflns_number_total 659
_reflns_threshold_expression 'I > 2\s(I)'
_cod_data_source_file pk2533sup1.cf
_cod_data_source_block I
_cod_original_cell_volume 2552.9(5)
_cod_database_code 2240189
_cod_database_fobs_code 2240189
_amcsd_formula_title '[Fe(H2O)6](ClO4)3*3H2O'
_shelx_space_group_comment
;
The symmetry employed for this shelxl refinement is uniquely defined
by the following loop, which should always be used as a source of
symmetry information in preference to the above space-group names.
They are only intended as comments.
;
_shelxl_version_number .000002012

loop_
_space_group_symop_operation_xyz
'x, y, z'
'-y, x-y, z'
'y, x, -z+1/2'
'-x+y, -x, z'
'-x, -x+y, -z+1/2'
'x-y, -y, -z+1/2'
'x+2/3, y+1/3, z+1/3'
'-y+2/3, x-y+1/3, z+1/3'
'y+2/3, x+1/3, -z+5/6'
'-x+y+2/3, -x+1/3, z+1/3'
'-x+2/3, -x+y+1/3, -z+5/6'
'x-y+2/3, -y+1/3, -z+5/6'
'x+1/3, y+2/3, z+2/3'
'-y+1/3, x-y+2/3, z+2/3'
'y+1/3, x+2/3, -z+7/6'
'-x+y+1/3, -x+2/3, z+2/3'
'-x+1/3, -x+y+2/3, -z+7/6'
'x-y+1/3, -y+2/3, -z+7/6'
'-x, -y, -z'
'y, -x+y, -z'
'-y, -x, z-1/2'
'x-y, x, -z'
'x, x-y, z-1/2'
'-x+y, y, z-1/2'
'-x+2/3, -y+1/3, -z+1/3'
'y+2/3, -x+y+1/3, -z+1/3'
'-y+2/3, -x+1/3, z-1/6'
'x-y+2/3, x+1/3, -z+1/3'
'x+2/3, x-y+1/3, z-1/6'
'-x+y+2/3, y+1/3, z-1/6'
'-x+1/3, -y+2/3, -z+2/3'
'y+1/3, -x+y+2/3, -z+2/3'
'-y+1/3, -x+2/3, z+1/6'
'x-y+1/3, x+2/3, -z+2/3'
'x+1/3, x-y+2/3, z+1/6'
'-x+y+1/3, y+2/3, z+1/6'

loop_
_atom_site_type_symbol
_atom_site_label
_atom_site_fract_x
_atom_site_fract_y
_atom_site_fract_z
_atom_site_U_iso_or_equiv
_atom_site_adp_type
_atom_site_calc_flag
_atom_site_occupancy
_atom_site_disorder_assembly
_atom_site_disorder_group
Fe Fe1 0.0000 0.0000 0.5000 0.0188(3) Uani d 1 . .
O O1 0.07420(15) 0.11666(15) 0.3991(2) 0.0252(5) Uani d 1 . .
O O4 0.3333 0.47858(17) 0.4167 0.0247(6) Uani d 1 . .
Cl Cl1 0.3333 0.2540(19) 0.4167 0.0329(3) Uani d 0.773(9) A 1
O O2 0.4134(3) 0.3438(3) 0.3808(4) 0.0342(8) Uani d 0.773(9) A 1
O O3 0.3070(3) 0.1914(3) 0.3110(4) 0.0481(12) Uani d 0.773(9) A 1
Cl Cl1' 0.3333 0.254(7) 0.4167 0.0329(3) Uani d 0.227(9) A 2
O O2' 0.3946(11) 0.3499(13) 0.3527(16) 0.0342(8) Uani d 0.227(9) A 2
O O3' 0.2699(12) 0.1716(10) 0.3602(15) 0.0481(12) Uani d 0.227(9) A 2
H H1A 0.129(3) 0.158(3) 0.417(4) 0.047(12) Uiso d 1 . .
H H1B 0.048(3) 0.138(3) 0.357(4) 0.051(13) Uiso d 1 . .
H H4 0.375(3) 0.468(3) 0.388(4) 0.054(13) Uiso d 1 . .

loop_
_atom_site_aniso_label
_atom_site_aniso_U_11
_atom_site_aniso_U_22
_atom_site_aniso_U_33
_atom_site_aniso_U_12
_atom_site_aniso_U_13
_atom_site_aniso_U_23
Fe1 0.0157(3) 0.0157(3) 0.0251(5) 0.00784(15) 0.000 0.000
O1 0.0165(10) 0.0195(10) 0.0341(11) 0.0050(8) -0.0004(8) 0.0045(8)
O4 0.0269(15) 0.0164(9) 0.0344(16) 0.0135(8) 0.0102(12) 0.0051(6)
Cl1 0.0221(5) 0.0137(4) 0.0659(8) 0.0110(2) -0.0180(5) -0.0090(2)
O2 0.0180(19) 0.0381(15) 0.051(2) 0.0174(13) -0.0027(15) 0.0098(16)
O3 0.045(3) 0.0345(19) 0.067(3) 0.0210(19) -0.0055(19) -0.0276(19)
Cl1' 0.0221(5) 0.0137(4) 0.0659(8) 0.0110(2) -0.0180(5) -0.0090(2)
O2' 0.0180(19) 0.0381(15) 0.051(2) 0.0174(13) -0.0027(15) 0.0098(16)
O3' 0.045(3) 0.0345(19) 0.067(3) 0.0210(19) -0.0055(19) -0.0276(19)

loop_
_atom_type_symbol
_atom_type_description
_atom_type_scat_dispersion_real
_atom_type_scat_dispersion_imag
_atom_type_scat_source
Fe Fe 0.3463 0.8444 'International Tables Vol C Tables 4.2.6.8 and 6.1.1.4'
Cl Cl 0.1484 0.1585 'International Tables Vol C Tables 4.2.6.8 and 6.1.1.4'
O O 0.0106 0.0060 'International Tables Vol C Tables 4.2.6.8 and 6.1.1.4'
H H 0.0000 0.0000 'International Tables Vol C Tables 4.2.6.8 and 6.1.1.4'

loop_
_geom_angle_atom_site_label_1
_geom_angle_atom_site_label_2
_geom_angle_atom_site_label_3
_geom_angle_site_symmetry_1
_geom_angle_site_symmetry_3
_geom_angle
O1 Fe1 O1 20_556 2 180.00(9)
O1 Fe1 O1 20_556 22_556 91.19(9)
O1 Fe1 O1 2 22_556 88.81(9)
O1 Fe1 O1 20_556 4 88.81(9)
O1 Fe1 O1 2 4 91.19(9)
O1 Fe1 O1 22_556 4 180.00(10)
O1 Fe1 O1 20_556 19_556 91.19(9)
O1 Fe1 O1 2 19_556 88.81(9)
O1 Fe1 O1 22_556 19_556 91.19(9)
O1 Fe1 O1 4 19_556 88.81(9)
O1 Fe1 O1 20_556 . 88.81(9)
O1 Fe1 O1 2 . 91.19(9)
O1 Fe1 O1 22_556 . 88.81(9)
O1 Fe1 O1 4 . 91.19(9)
O1 Fe1 O1 19_556 . 180.00(10)
O2 Cl1 O2 11 . 112(2)
O2 Cl1 O3 11 11 105.8(3)
O2 Cl1 O3 . 11 109.42(19)
O2 Cl1 O3 11 . 109.42(19)
O2 Cl1 O3 . . 105.8(3)
O3 Cl1 O3 11 . 114(2)
O3' Cl1' O3' 11 . 106(7)
O3' Cl1' O2' 11 11 124.0(13)
O3' Cl1' O2' . 11 105.4(10)
O3' Cl1' O2' 11 . 105.4(10)
O3' Cl1' O2' . . 124.0(13)
O2' Cl1' O2' 11 . 94(6)

loop_
_geom_bond_atom_site_label_1
_geom_bond_atom_site_label_2
_geom_bond_site_symmetry_2
_geom_bond_distance
Fe1 O1 20_556 2.007(2)
Fe1 O1 2 2.007(2)
Fe1 O1 22_556 2.007(2)
Fe1 O1 4 2.007(2)
Fe1 O1 19_556 2.007(2)
Fe1 O1 . 2.007(2)
Cl1 O2 11 1.439(18)
Cl1 O2 . 1.439(18)
Cl1 O3 11 1.479(17)
Cl1 O3 . 1.479(17)
Cl1' O3' 11 1.37(6)
Cl1' O3' . 1.37(6)
Cl1' O2' 11 1.54(7)
Cl1' O2' . 1.54(7)

loop_
_geom_hbond_atom_site_label_D
_geom_hbond_atom_site_label_H
_geom_hbond_atom_site_label_A
_geom_hbond_site_symmetry_A
_geom_hbond_distance_DH
_geom_hbond_distance_HA
_geom_hbond_distance_DA
_geom_hbond_angle_DHA
O1 H1A Cl1 . 0.83(5) 2.86(5) 3.642(2) 157(4)
O1 H1A O2 11 0.83(5) 1.92(5) 2.745(5) 174(4)
O1 H1A O2' 11 0.83(5) 2.33(5) 3.153(14) 170(4)
O1 H1A O3' . 0.83(5) 2.27(5) 2.864(17) 129(4)
O1 H1B O4 31 0.82(5) 1.83(5) 2.642(3) 173(4)
O4 H4 O2 . 0.84(4) 2.39(4) 3.073(5) 139(4)
O4 H4 O3 32 0.84(4) 2.13(4) 2.796(4) 136(4)
O4 H4 O2' . 0.84(4) 2.13(5) 2.812(17) 138(4)
O4 H4 O3' 32 0.84(4) 2.12(4) 2.708(12) 127(4)

loop_
_cod_related_entry_id
_cod_related_entry_database
_cod_related_entry_code
1 AMCSD 0020743
